data_1559833
loop_
_publ_author_name
'Chen, Pengyun'
'Murshed, M. Mangir'
'Gesing, Thorsten M.'

_publ_section_title
;
 Synthesis and crystal structures of novel alkali rare-earth orthoborates
 K3RE3(BO3)4 (RE&#x2009;=&#x2009;Pr,&#x00A0;Nd,&#x00A0;Sm--Lu)
;
_journal_issue 5
_journal_name_full 'Journal of Materials Science'
_journal_page_first 3639
_journal_page_last 3652
_journal_paper_doi 10.1007/s10853-020-05506-5
_journal_volume 56
_journal_year 2021
_chemical_formula_sum 'B4 K3 O12 Tm3'
_chemical_formula_weight 859.33
_space_group_crystal_system monoclinic
_space_group_IT_number 14
_space_group_name_Hall '-P 2ybc'
_space_group_name_H-M_alt 'P 1 21/c 1'
_atom_sites_solution_hydrogens .
_audit_creation_method SHELXL-2018/3
_cell_angle_alpha 90
_cell_angle_beta 110.4950(10)
_cell_angle_gamma 90
_cell_formula_units_Z 8
_cell_length_a 10.4900(2)
_cell_length_b 17.3785(4)
_cell_length_c 13.7941(3)
_cell_measurement_reflns_used 9722
_cell_measurement_temperature 302(2)
_cell_measurement_theta_max 30.57
_cell_measurement_theta_min 2.34
_cell_volume 2355.50(9)
_computing_structure_refinement 'SHELXL-2018/3 (Sheldrick, 2018)'
_computing_structure_solution 'SHELXT 2014/5 (Sheldrick, 2014)'
_diffrn_ambient_temperature 302(2)
_diffrn_measured_fraction_theta_full 1.000
_diffrn_measured_fraction_theta_max 0.998
_diffrn_measurement_device_type 'Bruker APEX-II CCD'
_diffrn_radiation_type MoK\a
_diffrn_radiation_wavelength 0.71073
_diffrn_reflns_av_R_equivalents 0.0549
_diffrn_reflns_av_unetI/netI 0.0188
_diffrn_reflns_Laue_measured_fraction_full 1.000
_diffrn_reflns_Laue_measured_fraction_max 0.998
_diffrn_reflns_limit_h_max 15
_diffrn_reflns_limit_h_min -15
_diffrn_reflns_limit_k_max 24
_diffrn_reflns_limit_k_min -24
_diffrn_reflns_limit_l_max 19
_diffrn_reflns_limit_l_min -19
_diffrn_reflns_number 135682
_diffrn_reflns_point_group_measured_fraction_full 1.000
_diffrn_reflns_point_group_measured_fraction_max 0.998
_diffrn_reflns_theta_full 25.242
_diffrn_reflns_theta_max 30.604
_diffrn_reflns_theta_min 1.964
_exptl_absorpt_coefficient_mu 23.525
_exptl_absorpt_correction_T_max 0.2913
_exptl_absorpt_correction_T_min 0.1037
_exptl_absorpt_correction_type numerical
_exptl_absorpt_process_details 'J. Appl. Cryst. 48 (2015) 3-10'
_exptl_crystal_colour colorless
_exptl_crystal_density_diffrn 4.846
_exptl_crystal_description PRISM
_exptl_crystal_F_000 3040.0
_exptl_crystal_size_max 0.158
_exptl_crystal_size_mid 0.134
_exptl_crystal_size_min 0.096
_refine_diff_density_max 1.858
_refine_diff_density_min -1.368
_refine_diff_density_rms 0.211
_refine_ls_extinction_coef 0.000632(10)
_refine_ls_extinction_expression Fc^*^=kFc[1+0.001xFc^2^\l^3^/sin(2\q)]^-1/4^
_refine_ls_extinction_method 'SHELXL-2018/3 (Sheldrick 2018)'
_refine_ls_goodness_of_fit_ref 1.109
_refine_ls_hydrogen_treatment undef
_refine_ls_matrix_type full
_refine_ls_number_parameters 398
_refine_ls_number_reflns 7232
_refine_ls_number_restraints 0
_refine_ls_restrained_S_all 1.109
_refine_ls_R_factor_all 0.0266
_refine_ls_R_factor_gt 0.0191
_refine_ls_shift/su_max 0.002
_refine_ls_shift/su_mean 0.000
_refine_ls_structure_factor_coef Fsqd
_refine_ls_weighting_details 'w=1/[\s^2^(Fo^2^)+(0.0096P)^2^+8.9860P] where P=(Fo^2^+2Fc^2^)/3'
_refine_ls_weighting_scheme calc
_refine_ls_wR_factor_gt 0.0341
_refine_ls_wR_factor_ref 0.0356
_reflns_Friedel_coverage 0.000
_reflns_Friedel_fraction_full .
_reflns_Friedel_fraction_max .
_reflns_number_gt 6369
_reflns_number_total 7232
_reflns_threshold_expression 'I > 2\s(I)'
_cod_data_source_file K3Tm3BO34-singlecrystal-forCOD.cif
_cod_data_source_block 20200805KTm_0m_a
_cod_depositor_comments
;
The following automatic conversions were performed:

data item '_exptl_absorpt_correction_type' value 'Numerical' was
changed to 'numerical' in accordance with the built-in table derived
from the CIF Core dictionary named 'cif_core.dic' version 2.4.5 last
updated on 2014-11-21.

Automatic conversion script
Id: cif_fix_values 8369 2020-08-20 11:38:08Z andrius 
;
_cod_original_sg_symbol_H-M 'P 21/c'
_cod_database_code 1559833
_shelx_shelxl_version_number 2018/3
_shelx_space_group_comment
;
The symmetry employed for this shelxl refinement is uniquely defined
by the following loop, which should always be used as a source of
symmetry information in preference to the above space-group names.
They are only intended as comments.
;

loop_
_space_group_symop_operation_xyz
'x, y, z'
'-x, y+1/2, -z+1/2'
'-x, -y, -z'
'x, -y-1/2, z-1/2'

loop_
_atom_site_label
_atom_site_type_symbol
_atom_site_fract_x
_atom_site_fract_y
_atom_site_fract_z
_atom_site_U_iso_or_equiv
_atom_site_adp_type
_atom_site_occupancy
_atom_site_site_symmetry_order
_atom_site_calc_flag
_atom_site_refinement_flags_posn
_atom_site_refinement_flags_adp
_atom_site_refinement_flags_occupancy
_atom_site_disorder_assembly
_atom_site_disorder_group
Tm1 Tm 0.99842(2) 0.34365(2) 0.75538(2) 0.00712(4) Uani 1 1 d . . . . .
Tm2 Tm 0.70921(2) 0.35670(2) 0.25105(2) 0.00654(4) Uani 1 1 d . . . . .
Tm3 Tm 0.70928(2) 0.65278(2) 0.74796(2) 0.00675(4) Uani 1 1 d . . . . .
Tm4 Tm 0.52123(2) 0.37785(2) 0.75878(2) 0.01020(4) Uani 1 1 d . . . . .
Tm5 Tm 0.16707(2) 0.48469(2) 0.61177(2) 0.00685(4) Uani 1 1 d . . . . .
Tm6 Tm 0.84265(2) 0.48558(2) 0.88070(2) 0.00691(4) Uani 1 1 d . . . . .
K1 K 0.08019(8) 0.17216(5) 0.90637(7) 0.01537(17) Uani 1 1 d . . . . .
K2 K 0.08999(8) 0.67700(5) 0.90560(7) 0.01545(17) Uani 1 1 d . . . . .
K3 K 0.60553(8) 0.28921(5) 0.45961(7) 0.01541(17) Uani 1 1 d . . . . .
K4 K 0.60473(9) 0.71070(5) 0.95435(7) 0.01669(17) Uani 1 1 d . . . . .
K5 K 0.70193(9) 0.46684(6) 0.60265(7) 0.01730(17) Uani 1 1 d . . . . .
K6 K 0.29229(9) 0.46255(5) 0.89855(7) 0.01544(17) Uani 1 1 d . . . . .
O1 O 0.0050(3) 0.46556(16) 0.7971(2) 0.0144(6) Uani 1 1 d . . . . .
O2 O 0.8877(3) 0.58043(16) 0.7555(2) 0.0120(5) Uani 1 1 d . . . . .
O3 O 0.1033(3) 0.56526(16) 0.7261(2) 0.0101(5) Uani 1 1 d . . . . .
O4 O 0.6455(3) 0.26645(16) 0.7839(2) 0.0134(6) Uani 1 1 d . . . . .
O5 O 0.7877(3) 0.37245(16) 0.7801(2) 0.0119(5) Uani 1 1 d . . . . .
O6 O 0.8601(3) 0.24349(15) 0.7705(2) 0.0095(5) Uani 1 1 d . . . . .
O7 O 0.3512(3) 0.28042(16) 0.7162(2) 0.0120(5) Uani 1 1 d . . . . .
O8 O 0.1875(3) 0.38050(16) 0.7147(2) 0.0110(5) Uani 1 1 d . . . . .
O9 O 0.8608(3) 0.74944(16) 0.7698(2) 0.0113(5) Uani 1 1 d . . . . .
O10 O 0.5001(2) 0.62254(15) 0.7470(2) 0.0110(5) Uani 1 1 d . . . . .
O11 O 0.6176(3) 0.50457(16) 0.7518(2) 0.0117(5) Uani 1 1 d . . . . .
O12 O 0.3856(3) 0.50418(16) 0.7423(2) 0.0115(5) Uani 1 1 d . . . . .
O13 O 0.1168(3) 0.32734(16) 0.9254(2) 0.0134(6) Uani 1 1 d . . . . .
O14 O 0.9879(3) 0.57560(16) 0.0004(2) 0.0115(5) Uani 1 1 d . . . . .
O15 O 0.7660(3) 0.60998(16) 0.9121(2) 0.0102(5) Uani 1 1 d . . . . .
O16 O 0.7077(3) 0.4280(2) 0.9519(3) 0.0246(7) Uani 1 1 d . . . . .
O17 O 0.4981(3) 0.36335(18) 0.9122(2) 0.0147(6) Uani 1 1 d . . . . .
O18 O 0.6524(3) 0.36412(18) 0.0854(2) 0.0139(6) Uani 1 1 d . . . . .
O19 O 0.8682(3) 0.32837(17) 0.5856(2) 0.0147(6) Uani 1 1 d . . . . .
O20 O 0.9550(3) 0.44512(19) 0.5422(2) 0.0243(7) Uani 1 1 d . . . . .
O21 O 0.7743(3) 0.38763(16) 0.4175(2) 0.0123(5) Uani 1 1 d . . . . .
O22 O 0.4979(3) 0.36968(18) 0.5930(2) 0.0150(6) Uani 1 1 d . . . . .
O23 O 0.2744(3) 0.42536(18) 0.5290(2) 0.0182(6) Uani 1 1 d . . . . .
O24 O 0.6455(3) 0.65025(18) 0.5816(2) 0.0146(6) Uani 1 1 d . . . . .
B1 B 0.9992(4) 0.5380(2) 0.7576(3) 0.0066(7) Uani 1 1 d . . . . .
B2 B 0.7643(4) 0.2952(3) 0.7799(3) 0.0102(8) Uani 1 1 d . . . . .
B3 B 0.2291(4) 0.3051(2) 0.7186(3) 0.0088(7) Uani 1 1 d . . . . .
B4 B 0.5021(4) 0.5433(2) 0.7474(3) 0.0086(7) Uani 1 1 d . . . . .
B5 B 0.8816(4) 0.6226(2) 0.9991(3) 0.0080(7) Uani 1 1 d . . . . .
B6 B 0.6188(4) 0.3866(3) 0.9835(3) 0.0111(8) Uani 1 1 d . . . . .
B7 B 0.8694(4) 0.3830(3) 0.5169(3) 0.0099(8) Uani 1 1 d . . . . .
B8 B 0.3764(4) 0.3826(2) 0.5147(3) 0.0091(8) Uani 1 1 d . . . . .

loop_
_atom_site_aniso_label
_atom_site_aniso_U_11
_atom_site_aniso_U_22
_atom_site_aniso_U_33
_atom_site_aniso_U_23
_atom_site_aniso_U_13
_atom_site_aniso_U_12
Tm1 0.00795(7) 0.00453(7) 0.00947(7) -0.00032(6) 0.00381(5) 0.00007(5)
Tm2 0.00752(7) 0.00566(7) 0.00694(7) 0.00007(5) 0.00317(5) -0.00042(5)
Tm3 0.00722(7) 0.00608(7) 0.00748(7) -0.00021(6) 0.00323(5) 0.00045(5)
Tm4 0.01457(8) 0.00644(7) 0.01213(8) 0.00086(6) 0.00786(6) 0.00053(6)
Tm5 0.00782(7) 0.00469(7) 0.00838(7) -0.00036(5) 0.00328(5) -0.00033(5)
Tm6 0.00746(7) 0.00494(7) 0.00872(7) 0.00008(5) 0.00332(5) 0.00016(5)
K1 0.0146(4) 0.0116(4) 0.0183(4) 0.0009(3) 0.0039(3) 0.0015(3)
K2 0.0149(4) 0.0121(4) 0.0203(4) 0.0038(3) 0.0074(3) 0.0003(3)
K3 0.0147(4) 0.0127(4) 0.0214(4) -0.0007(3) 0.0095(3) -0.0018(3)
K4 0.0187(4) 0.0131(4) 0.0225(4) -0.0012(3) 0.0127(3) 0.0009(3)
K5 0.0221(4) 0.0163(4) 0.0184(4) 0.0017(3) 0.0132(3) 0.0016(3)
K6 0.0172(4) 0.0144(4) 0.0163(4) -0.0008(3) 0.0079(3) -0.0008(3)
O1 0.0203(14) 0.0059(13) 0.0230(15) 0.0016(11) 0.0151(12) 0.0005(11)
O2 0.0112(12) 0.0109(14) 0.0167(13) 0.0023(11) 0.0083(10) 0.0038(10)
O3 0.0104(12) 0.0086(13) 0.0140(13) -0.0011(10) 0.0077(10) -0.0009(10)
O4 0.0119(12) 0.0087(14) 0.0226(15) 0.0005(11) 0.0097(11) 0.0009(10)
O5 0.0127(12) 0.0074(13) 0.0159(13) -0.0016(10) 0.0052(10) -0.0004(10)
O6 0.0093(11) 0.0038(12) 0.0174(13) 0.0004(10) 0.0074(10) 0.0015(9)
O7 0.0112(12) 0.0088(13) 0.0177(14) -0.0007(11) 0.0071(10) 0.0006(10)
O8 0.0132(12) 0.0062(13) 0.0146(13) 0.0011(10) 0.0059(10) 0.0016(10)
O9 0.0095(12) 0.0061(13) 0.0206(14) -0.0007(11) 0.0080(10) -0.0007(10)
O10 0.0088(12) 0.0057(12) 0.0190(13) -0.0014(11) 0.0053(10) -0.0022(10)
O11 0.0101(12) 0.0139(15) 0.0107(12) 0.0004(11) 0.0032(10) 0.0052(10)
O12 0.0112(12) 0.0102(14) 0.0124(13) 0.0023(11) 0.0032(10) -0.0035(10)
O13 0.0183(13) 0.0099(14) 0.0102(13) -0.0020(10) 0.0026(10) 0.0029(11)
O14 0.0104(12) 0.0099(13) 0.0129(12) -0.0002(10) 0.0026(10) 0.0022(10)
O15 0.0097(12) 0.0092(13) 0.0105(12) -0.0009(10) 0.0021(10) 0.0014(10)
O16 0.0267(16) 0.0198(17) 0.0389(19) 0.0110(15) 0.0261(15) 0.0032(13)
O17 0.0154(13) 0.0191(16) 0.0078(12) 0.0001(11) 0.0017(10) 0.0019(11)
O18 0.0140(13) 0.0183(15) 0.0083(12) 0.0034(11) 0.0025(10) -0.0002(11)
O19 0.0172(13) 0.0137(15) 0.0108(13) 0.0027(11) 0.0019(10) -0.0044(11)
O20 0.0184(15) 0.0188(17) 0.0257(16) 0.0117(13) -0.0046(12) -0.0110(12)
O21 0.0169(13) 0.0096(14) 0.0086(12) 0.0018(10) 0.0023(10) -0.0039(11)
O22 0.0137(13) 0.0193(16) 0.0100(13) -0.0020(11) 0.0015(10) -0.0031(11)
O23 0.0215(14) 0.0165(15) 0.0222(15) -0.0053(12) 0.0145(12) 0.0012(12)
O24 0.0146(13) 0.0198(16) 0.0089(12) -0.0018(11) 0.0036(10) 0.0044(11)
B1 0.0078(16) 0.0046(17) 0.0081(17) -0.0029(14) 0.0036(13) 0.0001(14)
B2 0.0123(18) 0.009(2) 0.0111(19) 0.0019(15) 0.0061(15) 0.0006(15)
B3 0.0103(18) 0.0066(19) 0.0090(18) -0.0001(14) 0.0030(14) -0.0006(14)
B4 0.0081(17) 0.0096(18) 0.0090(17) -0.0013(15) 0.0042(14) -0.0017(15)
B5 0.0125(18) 0.0049(18) 0.0080(17) 0.0024(14) 0.0052(14) 0.0004(15)
B6 0.0156(19) 0.008(2) 0.0102(19) -0.0007(15) 0.0052(15) 0.0018(16)
B7 0.0118(18) 0.008(2) 0.0114(19) -0.0017(15) 0.0056(15) 0.0000(15)
B8 0.0157(19) 0.007(2) 0.0062(17) -0.0018(14) 0.0056(15) -0.0035(15)

loop_
_atom_type_symbol
_atom_type_description
_atom_type_scat_dispersion_real
_atom_type_scat_dispersion_imag
_atom_type_scat_source
B B 0.0013 0.0007 'International Tables Vol C Tables 4.2.6.8 and 6.1.1.4'
K K 0.2009 0.2494 'International Tables Vol C Tables 4.2.6.8 and 6.1.1.4'
O O 0.0106 0.0060 'International Tables Vol C Tables 4.2.6.8 and 6.1.1.4'
Tm Tm -0.3139 5.2483 'International Tables Vol C Tables 4.2.6.8 and 6.1.1.4'

loop_
_geom_angle_atom_site_label_1
_geom_angle_atom_site_label_2
_geom_angle_atom_site_label_3
_geom_angle
_geom_angle_site_symmetry_1
_geom_angle_site_symmetry_3
O1 Tm1 O13 83.87(11) 1_655 1_655
O1 Tm1 O19 109.60(11) 1_655 .
O13 Tm1 O19 165.73(10) 1_655 .
O1 Tm1 O9 139.61(10) 1_655 2_746
O13 Tm1 O9 85.37(10) 1_655 2_746
O19 Tm1 O9 87.00(10) . 2_746
O1 Tm1 O6 131.67(10) 1_655 .
O13 Tm1 O6 86.91(10) 1_655 .
O19 Tm1 O6 80.58(10) . .
O9 Tm1 O6 86.27(9) 2_746 .
O1 Tm1 O8 81.15(10) 1_655 1_655
O13 Tm1 O8 94.58(10) 1_655 1_655
O19 Tm1 O8 92.25(10) . 1_655
O9 Tm1 O8 61.07(9) 2_746 1_655
O6 Tm1 O8 146.98(9) . 1_655
O1 Tm1 O5 72.98(10) 1_655 .
O13 Tm1 O5 94.43(10) 1_655 .
O19 Tm1 O5 85.41(10) . .
O9 Tm1 O5 146.77(9) 2_746 .
O6 Tm1 O5 60.58(9) . .
O8 Tm1 O5 151.47(9) 1_655 .
O1 Tm1 B3 109.78(12) 1_655 1_655
O13 Tm1 B3 87.80(11) 1_655 1_655
O19 Tm1 B3 91.82(11) . 1_655
O9 Tm1 B3 30.89(11) 2_746 1_655
O6 Tm1 B3 117.15(11) . 1_655
O8 Tm1 B3 30.33(11) 1_655 1_655
O5 Tm1 B3 176.66(11) . 1_655
O1 Tm1 B2 102.28(12) 1_655 .
O13 Tm1 B2 91.37(12) 1_655 .
O19 Tm1 B2 81.35(12) . .
O9 Tm1 B2 116.80(11) 2_746 .
O6 Tm1 B2 30.59(11) . .
O8 Tm1 B2 173.44(11) 1_655 .
O5 Tm1 B2 30.00(11) . .
B3 Tm1 B2 147.63(13) 1_655 .
O1 Tm1 K1 132.56(8) 1_655 1_655
O13 Tm1 K1 49.82(7) 1_655 1_655
O19 Tm1 K1 116.02(8) . 1_655
O9 Tm1 K1 57.31(7) 2_746 1_655
O6 Tm1 K1 49.51(6) . 1_655
O8 Tm1 K1 108.62(7) 1_655 1_655
O5 Tm1 K1 97.83(7) . 1_655
B3 Tm1 K1 81.71(9) 1_655 1_655
B2 Tm1 K1 73.28(9) . 1_655
O1 Tm1 K2 157.80(8) 1_655 2_646
O13 Tm1 K2 118.28(7) 1_655 2_646
O19 Tm1 K2 48.21(8) . 2_646
O9 Tm1 K2 51.11(7) 2_746 2_646
O6 Tm1 K2 54.06(7) . 2_646
O8 Tm1 K2 97.52(7) 1_655 2_646
O5 Tm1 K2 101.87(7) . 2_646
B3 Tm1 K2 74.86(9) 1_655 2_646
B2 Tm1 K2 77.16(9) . 2_646
K1 Tm1 K2 69.02(2) 1_655 2_646
O1 Tm1 K6 50.90(8) 1_655 1_655
O13 Tm1 K6 57.11(8) 1_655 1_655
O19 Tm1 K6 135.18(7) . 1_655
O9 Tm1 K6 91.10(7) 2_746 1_655
O6 Tm1 K6 144.01(7) . 1_655
O8 Tm1 K6 49.33(7) 1_655 1_655
O5 Tm1 K6 116.62(7) . 1_655
B3 Tm1 K6 66.69(9) 1_655 1_655
B2 Tm1 K6 137.04(9) . 1_655
K1 Tm1 K6 99.89(2) 1_655 1_655
K2 Tm1 K6 141.24(2) 2_646 1_655
O18 Tm2 O21 162.43(11) . .
O18 Tm2 O10 95.46(10) . 3_666
O21 Tm2 O10 84.02(10) . 3_666
O18 Tm2 O6 95.31(10) . 4_565
O21 Tm2 O6 96.46(10) . 4_565
O10 Tm2 O6 139.30(9) 3_666 4_565
O18 Tm2 O3 90.90(10) . 3_666
O21 Tm2 O3 77.23(9) . 3_666
O10 Tm2 O3 133.99(9) 3_666 3_666
O6 Tm2 O3 84.87(9) 4_565 3_666
O18 Tm2 O4 105.60(11) . 4_565
O21 Tm2 O4 91.52(10) . 4_565
O10 Tm2 O4 78.25(9) 3_666 4_565
O6 Tm2 O4 61.05(9) 4_565 4_565
O3 Tm2 O4 142.87(9) 3_666 4_565
O18 Tm2 O12 90.83(10) . 3_666
O21 Tm2 O12 73.99(9) . 3_666
O10 Tm2 O12 57.70(9) 3_666 3_666
O6 Tm2 O12 160.70(8) 4_565 3_666
O3 Tm2 O12 76.74(9) 3_666 3_666
O4 Tm2 O12 134.39(9) 4_565 3_666
O18 Tm2 B2 100.39(12) . 4_565
O21 Tm2 B2 96.41(11) . 4_565
O10 Tm2 B2 108.43(11) 3_666 4_565
O6 Tm2 B2 30.91(11) 4_565 4_565
O3 Tm2 B2 115.09(11) 3_666 4_565
O4 Tm2 B2 30.24(11) 4_565 4_565
O12 Tm2 B2 163.27(11) 3_666 4_565
O18 Tm2 B4 92.57(11) . 3_666
O21 Tm2 B4 78.51(11) . 3_666
O10 Tm2 B4 28.70(11) 3_666 3_666
O6 Tm2 B4 166.74(11) 4_565 3_666
O3 Tm2 B4 105.68(11) 3_666 3_666
O4 Tm2 B4 106.51(11) 4_565 3_666
O12 Tm2 B4 29.03(10) 3_666 3_666
B2 Tm2 B4 136.74(12) 4_565 3_666
O18 Tm2 Tm5 117.40(8) . 3_666
O21 Tm2 Tm5 45.27(7) . 3_666
O10 Tm2 Tm5 92.78(7) 3_666 3_666
O6 Tm2 Tm5 116.29(6) 4_565 3_666
O3 Tm2 Tm5 45.32(7) 3_666 3_666
O4 Tm2 Tm5 136.75(7) 4_565 3_666
O12 Tm2 Tm5 45.36(6) 3_666 3_666
B2 Tm2 Tm5 134.63(9) 4_565 3_666
B4 Tm2 Tm5 68.77(8) 3_666 3_666
O18 Tm2 K2 50.79(8) . 3_666
O21 Tm2 K2 129.46(7) . 3_666
O10 Tm2 K2 145.88(7) 3_666 3_666
O6 Tm2 K2 54.36(7) 4_565 3_666
O3 Tm2 K2 61.56(7) 3_666 3_666
O4 Tm2 K2 103.74(7) 4_565 3_666
O12 Tm2 K2 119.00(6) 3_666 3_666
B2 Tm2 K2 77.70(9) 4_565 3_666
B4 Tm2 K2 137.75(9) 3_666 3_666
Tm5 Tm2 K2 106.565(15) 3_666 3_666
O18 Tm2 K3 144.72(8) . .
O21 Tm2 K3 47.43(7) . .
O10 Tm2 K3 58.07(7) 3_666 .
O6 Tm2 K3 92.75(7) 4_565 .
O3 Tm2 K3 124.05(7) 3_666 .
O4 Tm2 K3 50.26(7) 4_565 .
O12 Tm2 K3 92.74(6) 3_666 .
B2 Tm2 K3 70.94(9) 4_565 .
B4 Tm2 K3 74.76(9) 3_666 .
Tm5 Tm2 K3 88.987(15) 3_666 .
K2 Tm2 K3 147.04(2) 3_666 .
O24 Tm3 O2 88.90(10) . .
O24 Tm3 O10 92.88(10) . .
O2 Tm3 O10 132.06(10) . .
O24 Tm3 O15 159.50(11) . .
O2 Tm3 O15 81.08(10) . .
O10 Tm3 O15 80.96(10) . .
O24 Tm3 O9 95.69(11) . .
O2 Tm3 O9 82.71(10) . .
O10 Tm3 O9 144.38(10) . .
O15 Tm3 O9 100.68(10) . .
O24 Tm3 O7 103.40(10) . 2_656
O2 Tm3 O7 142.09(10) . 2_656
O10 Tm3 O7 83.68(9) . 2_656
O15 Tm3 O7 95.38(10) . 2_656
O9 Tm3 O7 60.70(9) . 2_656
O24 Tm3 B3 99.62(12) . 2_656
O2 Tm3 B3 113.25(11) . 2_656
O10 Tm3 B3 113.61(11) . 2_656
O15 Tm3 B3 100.76(11) . 2_656
O9 Tm3 B3 30.80(11) . 2_656
O7 Tm3 B3 29.97(10) 2_656 2_656
O24 Tm3 O11 91.19(10) . .
O2 Tm3 O11 76.38(9) . .
O10 Tm3 O11 55.69(9) . .
O15 Tm3 O11 69.14(9) . .
O9 Tm3 O11 157.85(9) . .
O7 Tm3 O11 137.64(8) 2_656 .
B3 Tm3 O11 165.46(10) 2_656 .
O24 Tm3 B4 91.76(12) . .
O2 Tm3 B4 104.36(11) . .
O10 Tm3 B4 27.72(11) . .
O15 Tm3 B4 73.69(11) . .
O9 Tm3 B4 169.85(11) . .
O7 Tm3 B4 110.83(10) 2_656 .
B3 Tm3 B4 140.73(12) 2_656 .
O11 Tm3 B4 27.98(10) . .
O24 Tm3 Tm6 117.65(8) . .
O2 Tm3 Tm6 47.41(7) . .
O10 Tm3 Tm6 91.13(7) . .
O15 Tm3 Tm6 43.61(7) . .
O9 Tm3 Tm6 114.76(7) . .
O7 Tm3 Tm6 138.85(7) 2_656 .
B3 Tm3 Tm6 134.29(8) 2_656 .
O11 Tm3 Tm6 44.26(5) . .
B4 Tm3 Tm6 67.20(8) . .
O24 Tm3 K4 142.67(7) . .
O2 Tm3 K4 127.99(7) . .
O10 Tm3 K4 59.67(7) . .
O15 Tm3 K4 48.17(7) . .
O9 Tm3 K4 94.75(7) . .
O7 Tm3 K4 52.69(7) 2_656 .
B3 Tm3 K4 73.10(9) 2_656 .
O11 Tm3 K4 92.41(6) . .
B4 Tm3 K4 75.18(8) . .
Tm6 Tm3 K4 89.705(16) . .
O24 Tm3 K1 52.75(8) . 2_656
O2 Tm3 K1 52.95(7) . 2_656
O10 Tm3 K1 145.20(7) . 2_656
O15 Tm3 K1 128.84(7) . 2_656
O9 Tm3 K1 57.17(7) . 2_656
O7 Tm3 K1 107.30(7) 2_656 2_656
B3 Tm3 K1 81.39(9) 2_656 2_656
O11 Tm3 K1 113.03(6) . 2_656
B4 Tm3 K1 132.94(8) . 2_656
Tm6 Tm3 K1 100.049(15) . 2_656
K4 Tm3 K1 151.85(2) . 2_656
O22 Tm4 O17 164.40(10) . .
O22 Tm4 O4 87.31(11) . .
O17 Tm4 O4 90.38(11) . .
O22 Tm4 O7 84.11(10) . .
O17 Tm4 O7 80.34(10) . .
O4 Tm4 O7 76.93(10) . .
O22 Tm4 O11 85.10(10) . .
O17 Tm4 O11 108.93(10) . .
O4 Tm4 O11 123.14(9) . .
O7 Tm4 O11 156.67(9) . .
O22 Tm4 O12 96.03(10) . .
O17 Tm4 O12 86.55(10) . .
O4 Tm4 O12 176.60(9) . .
O7 Tm4 O12 103.95(9) . .
O11 Tm4 O12 56.79(8) . .
O22 Tm4 O5 81.20(9) . .
O17 Tm4 O5 110.15(9) . .
O4 Tm4 O5 56.16(9) . .
O7 Tm4 O5 131.17(9) . .
O11 Tm4 O5 66.99(8) . .
O12 Tm4 O5 123.70(8) . .
O22 Tm4 O16 141.24(9) . .
O17 Tm4 O16 53.88(9) . .
O4 Tm4 O16 87.06(10) . .
O7 Tm4 O16 131.42(9) . .
O11 Tm4 O16 66.46(9) . .
O12 Tm4 O16 89.95(9) . .
O5 Tm4 O16 64.03(8) . .
O22 Tm4 B2 81.10(11) . .
O17 Tm4 B2 103.70(11) . .
O4 Tm4 B2 28.09(11) . .
O7 Tm4 B2 103.48(11) . .
O11 Tm4 B2 95.19(11) . .
O12 Tm4 B2 151.96(11) . .
O5 Tm4 B2 28.26(10) . .
O16 Tm4 B2 76.14(11) . .
O22 Tm4 B4 91.56(12) . .
O17 Tm4 B4 97.82(11) . .
O4 Tm4 B4 151.15(10) . .
O7 Tm4 B4 131.65(10) . .
O11 Tm4 B4 28.28(10) . .
O12 Tm4 B4 28.54(9) . .
O5 Tm4 B4 95.17(10) . .
O16 Tm4 B4 75.93(11) . .
B2 Tm4 B4 123.42(12) . .
O22 Tm4 B6 166.68(11) . .
O17 Tm4 B6 26.87(11) . .
O4 Tm4 B6 85.07(11) . .
O7 Tm4 B6 104.71(11) . .
O11 Tm4 B6 89.93(11) . .
O12 Tm4 B6 91.54(10) . .
O5 Tm4 B6 85.48(10) . .
O16 Tm4 B6 27.43(10) . .
B2 Tm4 B6 87.07(12) . .
B4 Tm4 B6 89.87(12) . .
O22 Tm4 K5 46.80(8) . .
O17 Tm4 K5 148.80(8) . .
O4 Tm4 K5 93.50(7) . .
O7 Tm4 K5 130.66(7) . .
O11 Tm4 K5 44.78(6) . .
O12 Tm4 K5 88.39(6) . .
O5 Tm4 K5 49.69(6) . .
O16 Tm4 K5 95.39(6) . .
B2 Tm4 K5 69.22(9) . .
B4 Tm4 K5 65.69(8) . .
B6 Tm4 K5 122.80(9) . .
O23 Tm5 O20 104.95(13) . 1_455
O23 Tm5 O8 89.86(11) . .
O20 Tm5 O8 83.28(10) 1_455 .
O23 Tm5 O3 165.20(10) . .
O20 Tm5 O3 89.84(12) 1_455 .
O8 Tm5 O3 92.38(10) . .
O23 Tm5 O21 98.28(11) . 3_666
O20 Tm5 O21 120.01(10) 1_455 3_666
O8 Tm5 O21 151.71(9) . 3_666
O3 Tm5 O21 73.28(9) . 3_666
O23 Tm5 O12 85.69(11) . .
O20 Tm5 O12 158.16(10) 1_455 .
O8 Tm5 O12 77.64(9) . .
O3 Tm5 O12 80.52(9) . .
O21 Tm5 O12 76.04(9) 3_666 .
O23 Tm5 O20 89.45(13) . 3_666
O20 Tm5 O20 68.11(13) 1_455 3_666
O8 Tm5 O20 150.14(10) . 3_666
O3 Tm5 O20 95.80(11) . 3_666
O21 Tm5 O20 57.53(10) 3_666 3_666
O12 Tm5 O20 132.04(10) . 3_666
O23 Tm5 B7 92.15(12) . 3_666
O20 Tm5 B7 94.90(12) 1_455 3_666
O8 Tm5 B7 177.59(11) . 3_666
O3 Tm5 B7 86.01(11) . 3_666
O21 Tm5 B7 29.05(10) 3_666 3_666
O12 Tm5 B7 103.84(11) . 3_666
O20 Tm5 B7 28.64(11) 3_666 3_666
O23 Tm5 Tm2 122.02(8) . 3_666
O20 Tm5 Tm2 129.65(10) 1_455 3_666
O8 Tm5 Tm2 111.84(7) . 3_666
O3 Tm5 Tm2 43.98(6) . 3_666
O21 Tm5 Tm2 41.63(6) 3_666 3_666
O12 Tm5 Tm2 51.43(7) . 3_666
O20 Tm5 Tm2 93.62(8) 3_666 3_666
B7 Tm5 Tm2 68.13(9) 3_666 3_666
O23 Tm5 K6 117.59(9) . .
O20 Tm5 K6 110.95(9) 1_455 .
O8 Tm5 K6 47.99(7) . .
O3 Tm5 K6 55.40(7) . .
O21 Tm5 K6 105.14(7) 3_666 .
O12 Tm5 K6 47.68(6) . .
O20 Tm5 K6 150.98(9) 3_666 .
B7 Tm5 K6 131.74(9) 3_666 .
Tm2 Tm5 K6 63.950(15) 3_666 .
O23 Tm5 K5 44.00(9) . 3_666
O20 Tm5 K5 108.54(9) 1_455 3_666
O8 Tm5 K5 133.69(7) . 3_666
O3 Tm5 K5 130.92(7) . 3_666
O21 Tm5 K5 57.99(7) 3_666 3_666
O12 Tm5 K5 92.43(6) . 3_666
O20 Tm5 K5 54.47(9) 3_666 3_666
B7 Tm5 K5 48.42(9) 3_666 3_666
Tm2 Tm5 K5 94.830(16) 3_666 3_666
K6 Tm5 K5 140.06(2) . 3_666
O23 Tm5 K1 44.58(8) . 4_565
O20 Tm5 K1 60.62(10) 1_455 4_565
O8 Tm5 K1 80.77(7) . 4_565
O3 Tm5 K1 150.16(6) . 4_565
O21 Tm5 K1 123.46(7) 3_666 4_565
O12 Tm5 K1 125.34(7) . 4_565
O20 Tm5 K1 77.90(9) 3_666 4_565
B7 Tm5 K1 99.74(9) 3_666 4_565
Tm2 Tm5 K1 163.296(15) 3_666 4_565
K6 Tm5 K1 128.32(2) . 4_565
K5 Tm5 K1 68.51(2) 3_666 4_565
O14 Tm6 O16 85.82(11) 3_766 .
O14 Tm6 O5 90.17(10) 3_766 .
O16 Tm6 O5 79.75(12) . .
O14 Tm6 O1 76.45(10) 3_766 1_655
O16 Tm6 O1 144.88(11) . 1_655
O5 Tm6 O1 70.37(10) . 1_655
O14 Tm6 O14 69.65(12) 3_766 1_556
O16 Tm6 O14 109.83(12) . 1_556
O5 Tm6 O14 156.32(9) . 1_556
O1 Tm6 O14 92.24(10) 1_655 1_556
O14 Tm6 O15 122.03(9) 3_766 .
O16 Tm6 O15 91.18(11) . .
O5 Tm6 O15 146.01(9) . .
O1 Tm6 O15 123.94(10) 1_655 .
O14 Tm6 O15 57.27(9) 1_556 .
O14 Tm6 O11 157.85(10) 3_766 .
O16 Tm6 O11 77.23(11) . .
O5 Tm6 O11 73.01(9) . .
O1 Tm6 O11 109.86(10) 1_655 .
O14 Tm6 O11 129.53(9) 1_556 .
O15 Tm6 O11 73.04(9) . .
O14 Tm6 O2 121.28(9) 3_766 .
O16 Tm6 O2 152.67(10) . .
O5 Tm6 O2 101.87(9) . .
O1 Tm6 O2 55.62(9) 1_655 .
O14 Tm6 O2 79.66(9) 1_556 .
O15 Tm6 O2 72.10(9) . .
O11 Tm6 O2 77.25(9) . .
O14 Tm6 B5 93.44(11) 3_766 .
O16 Tm6 B5 96.29(12) . .
O5 Tm6 B5 174.45(11) . .
O1 Tm6 B5 114.60(11) 1_655 .
O14 Tm6 B5 28.99(10) 1_556 .
O15 Tm6 B5 29.40(10) . .
O11 Tm6 B5 102.40(11) . .
O2 Tm6 B5 79.83(10) . .
O14 Tm6 B1 96.43(11) 3_766 .
O16 Tm6 B1 168.93(12) . .
O5 Tm6 B1 89.38(10) . .
O1 Tm6 B1 27.93(10) 1_655 .
O14 Tm6 B1 81.04(10) 1_556 .
O15 Tm6 B1 96.75(10) . .
O11 Tm6 B1 97.66(10) . .
O2 Tm6 B1 28.38(10) . .
B5 Tm6 B1 94.40(11) . .
O14 Tm6 Tm3 149.71(7) 3_766 .
O16 Tm6 Tm3 114.21(8) . .
O5 Tm6 Tm3 114.75(7) . .
O1 Tm6 Tm3 95.23(7) 1_655 .
O14 Tm6 Tm3 81.83(7) 1_556 .
O15 Tm6 Tm3 40.45(6) . .
O11 Tm6 Tm3 52.34(7) . .
O2 Tm6 Tm3 40.04(6) . .
B5 Tm6 Tm3 63.20(8) . .
B1 Tm6 Tm3 68.42(8) . .
O14 Tm6 K5 131.66(7) 3_766 .
O16 Tm6 K5 110.00(10) . .
O5 Tm6 K5 51.32(7) . .
O1 Tm6 K5 64.54(7) 1_655 .
O14 Tm6 K5 135.76(7) 1_556 .
O15 Tm6 K5 103.57(6) . .
O11 Tm6 K5 45.85(6) . .
O2 Tm6 K5 56.10(7) . .
B5 Tm6 K5 127.63(8) . .
B1 Tm6 K5 60.63(8) . .
Tm3 Tm6 K5 64.792(16) . .
O6 K1 O13 70.80(8) 1_455 .
O6 K1 O23 168.87(10) 1_455 4_566
O13 K1 O23 120.32(9) . 4_566
O6 K1 O3 68.43(8) 1_455 2_546
O13 K1 O3 138.78(8) . 2_546
O23 K1 O3 100.57(9) 4_566 2_546
O6 K1 O24 134.40(9) 1_455 2_646
O13 K1 O24 91.23(9) . 2_646
O23 K1 O24 50.38(8) 4_566 2_646
O3 K1 O24 113.20(8) 2_546 2_646
O6 K1 O2 91.13(8) 1_455 2_646
O13 K1 O2 125.21(9) . 2_646
O23 K1 O2 82.62(9) 4_566 2_646
O3 K1 O2 50.92(7) 2_546 2_646
O24 K1 O2 65.05(8) 2_646 2_646
O6 K1 O9 66.79(8) 1_455 2_646
O13 K1 O9 64.94(8) . 2_646
O23 K1 O9 117.04(8) 4_566 2_646
O3 K1 O9 93.26(8) 2_546 2_646
O24 K1 O9 67.63(8) 2_646 2_646
O2 K1 O9 60.43(8) 2_646 2_646
O6 K1 B8 160.78(10) 1_455 4_566
O13 K1 B8 100.04(10) . 4_566
O23 K1 B8 26.36(10) 4_566 4_566
O3 K1 B8 116.81(10) 2_546 4_566
O24 K1 B8 26.67(9) 2_646 4_566
O2 K1 B8 80.37(10) 2_646 4_566
O9 K1 B8 94.09(9) 2_646 4_566
O6 K1 B1 83.98(9) 1_455 2_646
O13 K1 B1 142.66(10) . 2_646
O23 K1 B1 86.43(10) 4_566 2_646
O3 K1 B1 26.20(9) 2_546 2_646
O24 K1 B1 87.18(9) 2_646 2_646
O2 K1 B1 25.87(9) 2_646 2_646
O9 K1 B1 80.15(9) 2_646 2_646
B8 K1 B1 95.04(11) 4_566 2_646
O6 K1 B7 84.52(10) 1_455 4_466
O13 K1 B7 110.12(10) . 4_466
O23 K1 B7 90.51(10) 4_566 4_466
O3 K1 B7 71.83(9) 2_546 4_466
O24 K1 B7 140.78(10) 2_646 4_466
O2 K1 B7 119.28(10) 2_646 4_466
O9 K1 B7 151.07(9) 2_646 4_466
B8 K1 B7 114.69(11) 4_566 4_466
B1 K1 B7 93.79(11) 2_646 4_466
O6 K1 O20 105.10(8) 1_455 4_466
O13 K1 O20 128.40(8) . 4_466
O23 K1 O20 68.16(8) 4_566 4_466
O3 K1 O20 69.47(8) 2_546 4_466
O24 K1 O20 118.30(8) 2_646 4_466
O2 K1 O20 105.98(8) 2_646 4_466
O9 K1 O20 162.73(8) 2_646 4_466
B8 K1 O20 93.85(10) 4_566 4_466
B1 K1 O20 83.89(9) 2_646 4_466
B7 K1 O20 23.98(9) 4_466 4_466
O6 K1 O21 65.51(7) 1_455 4_466
O13 K1 O21 113.47(8) . 4_466
O23 K1 O21 106.92(8) 4_566 4_466
O3 K1 O21 52.79(7) 2_546 4_466
O24 K1 O21 154.06(8) 2_646 4_466
O2 K1 O21 103.55(7) 2_646 4_466
O9 K1 O21 128.98(7) 2_646 4_466
B8 K1 O21 133.15(10) 4_566 4_466
B1 K1 O21 77.97(9) 2_646 4_466
B7 K1 O21 23.80(9) 4_466 4_466
O20 K1 O21 39.66(7) 4_466 4_466
O14 K2 O19 136.64(9) 1_456 2_656
O14 K2 O18 111.53(9) 1_456 3_666
O19 K2 O18 96.36(9) 2_656 3_666
O14 K2 O9 103.37(8) 1_456 1_455
O19 K2 O9 70.92(8) 2_656 1_455
O18 K2 O9 138.70(9) 3_666 1_455
O14 K2 O6 155.04(9) 1_456 2_656
O19 K2 O6 64.48(8) 2_656 2_656
O18 K2 O6 71.27(8) 3_666 2_656
O9 K2 O6 67.80(8) 1_455 2_656
O14 K2 O2 69.32(8) 1_456 1_455
O19 K2 O2 131.86(9) 2_656 1_455
O18 K2 O2 109.90(9) 3_666 1_455
O9 K2 O2 62.62(8) 1_455 1_455
O6 K2 O2 86.25(8) 2_656 1_455
O14 K2 O16 65.18(8) 1_456 3_667
O19 K2 O16 120.64(10) 2_656 3_667
O18 K2 O16 49.23(8) 3_666 3_667
O9 K2 O16 167.47(9) 1_455 3_667
O6 K2 O16 120.26(8) 2_656 3_667
O2 K2 O16 106.88(9) 1_455 3_667
O14 K2 B5 26.76(10) 1_456 1_455
O19 K2 B5 114.70(10) 2_656 1_455
O18 K2 B5 137.48(10) 3_666 1_455
O9 K2 B5 81.16(10) 1_455 1_455
O6 K2 B5 147.58(10) 2_656 1_455
O2 K2 B5 70.81(10) 1_455 1_455
O16 K2 B5 88.95(10) 3_667 1_455
O14 K2 B1 73.77(10) 1_456 1_455
O19 K2 B1 144.12(10) 2_656 1_455
O18 K2 B1 84.11(10) 3_666 1_455
O9 K2 B1 85.13(10) 1_455 1_455
O6 K2 B1 82.07(10) 2_656 1_455
O2 K2 B1 26.25(9) 1_455 1_455
O16 K2 B1 86.58(11) 3_667 1_455
B5 K2 B1 86.35(11) 1_455 1_455
O14 K2 B6 91.04(10) 1_456 3_667
O19 K2 B6 102.21(11) 2_656 3_667
O18 K2 B6 26.43(10) 3_666 3_667
O9 K2 B6 164.64(10) 1_455 3_667
O6 K2 B6 96.87(10) 2_656 3_667
O2 K2 B6 119.36(10) 1_455 3_667
O16 K2 B6 25.86(10) 3_667 3_667
B5 K2 B6 114.13(12) 1_455 3_667
B1 K2 B6 93.99(11) 1_455 3_667
O14 K2 O3 96.54(8) 1_456 .
O19 K2 O3 125.88(8) 2_656 .
O18 K2 O3 64.41(8) 3_666 .
O9 K2 O3 90.87(8) 1_455 .
O6 K2 O3 61.45(7) 2_656 .
O2 K2 O3 46.98(7) 1_455 .
O16 K2 O3 85.65(9) 3_667 .
B5 K2 O3 111.84(10) 1_455 .
B1 K2 O3 25.54(9) 1_455 .
B6 K2 O3 82.10(9) 3_667 .
O14 K2 Tm2 128.45(7) 1_456 3_666
O19 K2 Tm2 93.86(7) 2_656 3_666
O18 K2 Tm2 37.26(6) 3_666 3_666
O9 K2 Tm2 102.83(6) 1_455 3_666
O6 K2 Tm2 40.26(5) 2_656 3_666
O2 K2 Tm2 84.98(6) 1_455 3_666
O16 K2 Tm2 82.09(6) 3_667 3_666
B5 K2 Tm2 150.52(8) 1_455 3_666
B1 K2 Tm2 65.20(8) 1_455 3_666
B6 K2 Tm2 63.26(8) 3_667 3_666
O3 K2 Tm2 39.76(5) . 3_666
O21 K3 O24 112.10(9) . 3_666
O21 K3 O19 52.46(8) . .
O24 K3 O19 135.67(9) 3_666 .
O21 K3 O4 73.65(9) . 4_565
O24 K3 O4 112.70(9) 3_666 4_565
O19 K3 O4 102.21(9) . 4_565
O21 K3 O22 105.65(9) . .
O24 K3 O22 50.66(8) 3_666 .
O19 K3 O22 90.37(9) . .
O4 K3 O22 162.42(9) 4_565 .
O21 K3 O17 141.41(9) . 4_565
O24 K3 O17 92.05(9) 3_666 4_565
O19 K3 O17 126.44(9) . 4_565
O4 K3 O17 69.26(8) 4_565 4_565
O22 K3 O17 112.92(9) . 4_565
O21 K3 B7 26.83(10) . .
O24 K3 B7 124.85(11) 3_666 .
O19 K3 B7 25.99(10) . .
O4 K3 B7 90.66(10) 4_565 .
O22 K3 B7 95.68(10) . .
O17 K3 B7 142.92(10) 4_565 .
O21 K3 B6 130.74(11) . 4_565
O24 K3 B6 114.45(11) 3_666 4_565
O19 K3 B6 100.29(10) . 4_565
O4 K3 B6 74.46(10) 4_565 4_565
O22 K3 B6 115.70(11) . 4_565
O17 K3 B6 26.30(10) 4_565 4_565
B7 K3 B6 119.87(12) . 4_565
O21 K3 O10 62.01(7) . 3_666
O24 K3 O10 66.64(8) 3_666 3_666
O19 K3 O10 114.41(8) . 3_666
O4 K3 O10 58.72(8) 4_565 3_666
O22 K3 O10 104.96(8) . 3_666
O17 K3 O10 105.32(8) 4_565 3_666
B7 K3 O10 88.49(10) . 3_666
B6 K3 O10 125.65(10) 4_565 3_666
O21 K3 O18 132.89(8) . 4_566
O24 K3 O18 113.63(9) 3_666 4_566
O19 K3 O18 86.15(8) . 4_566
O4 K3 O18 98.37(8) 4_565 4_566
O22 K3 O18 94.65(8) . 4_566
O17 K3 O18 46.40(8) 4_565 4_566
B7 K3 O18 110.97(10) . 4_566
B6 K3 O18 25.74(9) 4_565 4_566
O10 K3 O18 150.97(8) 3_666 4_566
O21 K3 K4 164.38(7) . 2_646
O24 K3 K4 59.35(7) 3_666 2_646
O19 K3 K4 122.76(7) . 2_646
O4 K3 K4 121.13(7) 4_565 2_646
O22 K3 K4 58.73(6) . 2_646
O17 K3 K4 54.21(6) 4_565 2_646
B7 K3 K4 144.97(9) . 2_646
B6 K3 K4 62.69(8) 4_565 2_646
O10 K3 K4 119.37(6) 3_666 2_646
O18 K3 K4 54.35(6) 4_566 2_646
O21 K3 B8 109.69(10) . .
O24 K3 B8 25.44(9) 3_666 .
O19 K3 B8 112.92(10) . .
O4 K3 B8 137.67(10) 4_565 .
O22 K3 B8 25.28(9) . .
O17 K3 B8 104.77(10) 4_565 .
B7 K3 B8 110.72(11) . .
B6 K3 B8 119.21(11) 4_565 .
O10 K3 B8 84.87(9) 3_666 .
O18 K3 B8 106.58(9) 4_566 .
K4 K3 B8 56.56(8) 2_646 .
O15 K4 O17 105.61(9) . 3_667
O15 K4 O7 78.22(8) . 2_656
O17 K4 O7 166.63(9) 3_667 2_656
O15 K4 O18 106.84(9) . 3_666
O17 K4 O18 49.81(8) 3_667 3_666
O7 K4 O18 116.88(8) 2_656 3_666
O15 K4 O13 51.43(8) . 3_667
O17 K4 O13 93.64(9) 3_667 3_667
O7 K4 O13 98.57(8) 2_656 3_667
O18 K4 O13 134.50(9) 3_666 3_667
O15 K4 O24 135.22(9) . 4_576
O17 K4 O24 89.66(9) 3_667 4_576
O7 K4 O24 96.50(8) 2_656 4_576
O18 K4 O24 114.76(9) 3_666 4_576
O13 K4 O24 86.49(8) 3_667 4_576
O15 K4 O22 141.64(9) . 2_656
O17 K4 O22 112.75(9) 3_667 2_656
O7 K4 O22 64.40(8) 2_656 2_656
O18 K4 O22 97.83(9) 3_666 2_656
O13 K4 O22 123.94(9) 3_667 2_656
O24 K4 O22 47.63(8) 4_576 2_656
O15 K4 B8 132.34(11) . 2_656
O17 K4 B8 112.95(10) 3_667 2_656
O7 K4 B8 70.79(10) 2_656 2_656
O18 K4 B8 119.15(11) 3_666 2_656
O13 K4 B8 98.20(10) 3_667 2_656
O24 K4 B8 26.99(9) 4_576 2_656
O22 K4 B8 26.51(9) 2_656 2_656
O15 K4 O10 60.87(8) . .
O17 K4 O10 106.96(8) 3_667 .
O7 K4 O10 63.25(8) 2_656 .
O18 K4 O10 65.95(8) 3_666 .
O13 K4 O10 112.24(8) 3_667 .
O24 K4 O10 153.44(8) 4_576 .
O22 K4 O10 105.99(8) 2_656 .
B8 K4 O10 127.38(10) 2_656 .
O15 K4 B5 26.00(9) . .
O17 K4 B5 101.08(10) 3_667 .
O7 K4 B5 87.88(9) 2_656 .
O18 K4 B5 123.94(10) 3_666 .
O13 K4 B5 25.44(9) 3_667 .
O24 K4 B5 110.67(10) 4_576 .
O22 K4 B5 137.57(10) 2_656 .
B8 K4 B5 116.36(12) 2_656 .
O10 K4 B5 86.81(9) . .
O15 K4 K3 163.04(7) . 2_656
O17 K4 K3 57.49(7) 3_667 2_656
O7 K4 K3 117.86(6) 2_656 2_656
O18 K4 K3 62.23(6) 3_666 2_656
O13 K4 K3 125.65(6) 3_667 2_656
O24 K4 K3 52.61(6) 4_576 2_656
O22 K4 K3 55.28(6) 2_656 2_656
B8 K4 K3 62.51(8) 2_656 2_656
O10 K4 K3 119.61(6) . 2_656
B5 K4 K3 148.74(8) . 2_656
O15 K4 B6 106.96(10) . 3_667
O17 K4 B6 24.66(9) 3_667 3_667
O7 K4 B6 142.06(10) 2_656 3_667
O18 K4 B6 25.19(9) 3_666 3_667
O13 K4 B6 114.16(10) 3_667 3_667
O24 K4 B6 103.85(10) 4_576 3_667
O22 K4 B6 107.77(10) 2_656 3_667
B8 K4 B6 119.84(11) 2_656 3_667
O10 K4 B6 86.02(9) . 3_667
B5 K4 B6 113.45(11) . 3_667
K3 K4 B6 57.36(8) 2_656 3_667
O11 K5 O23 119.94(10) . 3_666
O11 K5 O22 73.25(9) . .
O23 K5 O22 131.70(10) 3_666 .
O11 K5 O5 63.38(8) . .
O23 K5 O5 156.60(9) 3_666 .
O22 K5 O5 71.62(8) . .
O11 K5 B7 153.28(11) . .
O23 K5 B7 81.88(11) 3_666 .
O22 K5 B7 104.76(11) . .
O5 K5 B7 90.43(11) . .
O11 K5 O19 128.94(9) . .
O23 K5 O19 108.07(9) 3_666 .
O22 K5 O19 88.13(9) . .
O5 K5 O19 65.67(8) . .
B7 K5 O19 26.24(10) . .
O11 K5 B8 95.82(10) . 3_666
O23 K5 B8 26.87(10) 3_666 3_666
O22 K5 B8 116.88(10) . 3_666
O5 K5 B8 155.39(10) . 3_666
B7 K5 B8 108.14(12) . 3_666
O19 K5 B8 134.35(10) . 3_666
O11 K5 O2 66.40(8) . .
O23 K5 O2 80.06(9) 3_666 .
O22 K5 O2 138.26(8) . .
O5 K5 O2 81.00(8) . .
B7 K5 O2 106.36(10) . .
O19 K5 O2 108.82(8) . .
B8 K5 O2 78.38(10) 3_666 .
O11 K5 O20 144.50(9) . .
O23 K5 O20 66.93(9) 3_666 .
O22 K5 O20 131.07(10) . .
O5 K5 O20 96.95(8) . .
B7 K5 O20 26.39(11) . .
O19 K5 O20 46.01(8) . .
B8 K5 O20 93.40(10) 3_666 .
O2 K5 O20 82.14(8) . .
O11 K5 O21 168.28(9) . .
O23 K5 O21 69.99(8) 3_666 .
O22 K5 O21 95.54(8) . .
O5 K5 O21 110.37(8) . .
B7 K5 O21 25.51(10) . .
O19 K5 O21 45.25(7) . .
B8 K5 O21 92.32(9) 3_666 .
O2 K5 O21 123.76(7) . .
O20 K5 O21 42.72(8) . .
O11 K5 O24 73.71(8) . .
O23 K5 O24 46.23(8) 3_666 .
O22 K5 O24 119.72(9) . .
O5 K5 O24 130.06(8) . .
B7 K5 O24 126.03(11) . .
O19 K5 O24 150.19(8) . .
B8 K5 O24 25.34(9) 3_666 .
O2 K5 O24 58.41(7) . .
O20 K5 O24 104.18(8) . .
O21 K5 O24 115.90(7) . .
O11 K5 B1 84.27(9) . .
O23 K5 B1 83.54(10) 3_666 .
O22 K5 B1 144.28(10) . .
O5 K5 B1 73.58(9) . .
B7 K5 B1 83.16(11) . .
O19 K5 B1 84.82(9) . .
B8 K5 B1 92.29(11) 3_666 .
O2 K5 B1 24.31(8) . .
O20 K5 B1 61.12(9) . .
O21 K5 B1 103.85(9) . .
O24 K5 B1 78.08(9) . .
O17 K6 O12 74.33(9) . .
O17 K6 O8 77.80(8) . .
O12 K6 O8 63.69(8) . .
O17 K6 O16 125.71(10) . 3_667
O12 K6 O16 119.20(9) . 3_667
O8 K6 O16 156.49(9) . 3_667
O17 K6 O1 136.47(9) . .
O12 K6 O1 102.45(8) . .
O8 K6 O1 63.11(8) . .
O16 K6 O1 94.40(9) 3_667 .
O17 K6 B5 104.44(10) . 3_667
O12 K6 B5 157.23(10) . 3_667
O8 K6 B5 93.66(10) . 3_667
O16 K6 B5 80.49(10) 3_667 3_667
O1 K6 B5 62.27(10) . 3_667
O17 K6 B6 114.88(10) . 3_667
O12 K6 B6 93.75(10) . 3_667
O8 K6 B6 151.18(10) . 3_667
O16 K6 B6 26.48(10) 3_667 3_667
O1 K6 B6 108.64(10) . 3_667
B5 K6 B6 106.86(12) 3_667 3_667
O17 K6 O18 119.57(9) . 3_666
O12 K6 O18 71.82(8) . 3_666
O8 K6 O18 125.13(8) . 3_666
O16 K6 O18 47.81(8) 3_667 3_666
O1 K6 O18 99.14(8) . 3_666
B5 K6 O18 124.93(10) 3_667 3_666
B6 K6 O18 26.10(9) 3_667 3_666
O17 K6 O3 134.65(8) . .
O12 K6 O3 63.44(7) . .
O8 K6 O3 69.53(8) . .
O16 K6 O3 90.52(9) 3_667 .
O1 K6 O3 47.48(8) . .
B5 K6 O3 108.12(9) 3_667 .
B6 K6 O3 84.71(10) 3_667 .
O18 K6 O3 62.59(7) 3_666 .
O17 K6 O13 90.09(9) . .
O12 K6 O13 133.12(8) . .
O8 K6 O13 69.93(8) . .
O16 K6 O13 105.93(8) 3_667 .
O1 K6 O13 59.95(8) . .
B5 K6 O13 25.45(9) 3_667 .
B6 K6 O13 132.31(10) 3_667 .
O18 K6 O13 147.83(8) 3_666 .
O3 K6 O13 106.52(7) . .
O17 K6 O15 93.94(8) . 3_667
O12 K6 O15 168.26(8) . 3_667
O8 K6 O15 114.98(8) . 3_667
O16 K6 O15 67.14(8) 3_667 3_667
O1 K6 O15 86.31(8) . 3_667
B5 K6 O15 25.91(9) 3_667 3_667
B6 K6 O15 90.77(10) 3_667 3_667
O18 K6 O15 114.91(8) 3_666 3_667
O3 K6 O15 127.88(7) . 3_667
O13 K6 O15 45.41(7) . 3_667
O17 K6 B1 148.36(9) . 1_455
O12 K6 B1 86.98(9) . 1_455
O8 K6 B1 71.02(9) . 1_455
O16 K6 B1 85.62(10) 3_667 1_455
O1 K6 B1 24.43(9) . 1_455
B5 K6 B1 83.12(11) 3_667 1_455
B6 K6 B1 91.19(11) 3_667 1_455
O18 K6 B1 76.36(9) 3_666 1_455
O3 K6 B1 25.01(8) . 1_455
O13 K6 B1 84.31(9) . 1_455
O15 K6 B1 103.78(9) 3_667 1_455
B1 O1 Tm1 142.6(2) 1_455 1_455
B1 O1 Tm6 96.8(2) 1_455 1_455
Tm1 O1 Tm6 107.76(11) 1_455 1_455
B1 O1 K6 96.0(2) 1_455 .
Tm1 O1 K6 92.40(10) 1_455 .
Tm6 O1 K6 125.15(12) 1_455 .
B1 O1 K5 77.2(2) 1_455 1_455
Tm1 O1 K5 82.13(9) 1_455 1_455
Tm6 O1 K5 75.53(7) 1_455 1_455
K6 O1 K5 159.16(10) . 1_455
B1 O2 Tm3 177.6(3) . .
B1 O2 Tm6 89.8(2) . .
Tm3 O2 Tm6 92.56(9) . .
B1 O2 K1 89.0(2) . 2_656
Tm3 O2 K1 88.60(9) . 2_656
Tm6 O2 K1 172.24(12) . 2_656
B1 O2 K2 83.8(2) . 1_655
Tm3 O2 K2 95.67(10) . 1_655
Tm6 O2 K2 98.76(9) . 1_655
K1 O2 K2 88.75(8) 2_656 1_655
B1 O2 K5 90.0(2) . .
Tm3 O2 K5 90.57(9) . .
Tm6 O2 K5 79.88(8) . .
K1 O2 K5 92.44(8) 2_656 .
K2 O2 K5 173.67(10) 1_655 .
B1 O3 Tm2 151.4(2) 1_455 3_666
B1 O3 Tm5 116.1(2) 1_455 .
Tm2 O3 Tm5 90.69(9) 3_666 .
B1 O3 K1 89.7(2) 1_455 2_556
Tm2 O3 K1 93.24(9) 3_666 2_556
Tm5 O3 K1 104.12(9) . 2_556
B1 O3 K6 85.7(2) 1_455 .
Tm2 O3 K6 87.01(8) 3_666 .
Tm5 O3 K6 85.19(8) . .
K1 O3 K6 170.68(10) 2_556 .
B1 O3 K2 73.32(19) 1_455 .
Tm2 O3 K2 78.68(8) 3_666 .
Tm5 O3 K2 167.03(11) . .
K1 O3 K2 84.09(7) 2_556 .
K6 O3 K2 86.82(7) . .
B2 O4 Tm4 99.4(2) . .
B2 O4 Tm2 90.1(2) . 4_566
Tm4 O4 Tm2 158.76(14) . 4_566
B2 O4 K3 125.7(2) . 4_566
Tm4 O4 K3 100.03(10) . 4_566
Tm2 O4 K3 89.47(9) 4_566 4_566
B2 O5 Tm6 145.9(3) . .
B2 O5 Tm1 88.2(2) . .
Tm6 O5 Tm1 102.09(10) . .
B2 O5 Tm4 81.7(2) . .
Tm6 O5 Tm4 93.76(9) . .
Tm1 O5 Tm4 163.15(12) . .
B2 O5 K5 124.6(2) . .
Tm6 O5 K5 87.92(9) . .
Tm1 O5 K5 91.58(9) . .
Tm4 O5 K5 83.23(8) . .
B2 O6 Tm2 90.6(2) . 4_566
B2 O6 Tm1 91.1(2) . .
Tm2 O6 Tm1 168.88(13) 4_566 .
B2 O6 K1 134.5(2) . 1_655
Tm2 O6 K1 96.84(9) 4_566 1_655
Tm1 O6 K1 89.84(8) . 1_655
B2 O6 K2 133.3(2) . 2_646
Tm2 O6 K2 85.38(8) 4_566 2_646
Tm1 O6 K2 85.50(8) . 2_646
K1 O6 K2 92.13(8) 1_655 2_646
B3 O7 Tm4 113.6(2) . .
B3 O7 Tm3 88.2(2) . 2_646
Tm4 O7 Tm3 146.57(12) . 2_646
B3 O7 K4 125.7(2) . 2_646
Tm4 O7 K4 100.58(9) . 2_646
Tm3 O7 K4 84.69(9) 2_646 2_646
B3 O8 Tm5 138.1(2) . .
B3 O8 Tm1 90.8(2) . 1_455
Tm5 O8 Tm1 117.96(11) . 1_455
B3 O8 K6 115.8(2) . .
Tm5 O8 K6 94.72(9) . .
Tm1 O8 K6 91.13(9) 1_455 .
B3 O9 Tm3 93.4(2) 2_656 .
B3 O9 Tm1 91.1(2) 2_656 2_756
Tm3 O9 Tm1 164.45(14) . 2_756
B3 O9 K2 134.0(2) 2_656 1_655
Tm3 O9 K2 98.94(10) . 1_655
Tm1 O9 K2 88.54(8) 2_756 1_655
B3 O9 K1 137.3(2) 2_656 2_656
Tm3 O9 K1 83.97(8) . 2_656
Tm1 O9 K1 82.66(8) 2_756 2_656
K2 O9 K1 88.17(8) 1_655 2_656
B4 O10 Tm2 100.1(2) . 3_666
B4 O10 Tm3 102.7(2) . .
Tm2 O10 Tm3 157.19(13) 3_666 .
B4 O10 K3 120.1(2) . 3_666
Tm2 O10 K3 83.93(8) 3_666 3_666
Tm3 O10 K3 85.61(9) . 3_666
B4 O10 K4 119.5(2) . .
Tm2 O10 K4 86.60(9) 3_666 .
Tm3 O10 K4 81.32(8) . .
K3 O10 K4 120.40(9) 3_666 .
B4 O11 Tm6 135.8(2) . .
B4 O11 Tm4 94.2(2) . .
Tm6 O11 Tm4 99.11(10) . .
B4 O11 K5 129.2(2) . .
Tm6 O11 K5 91.87(9) . .
Tm4 O11 K5 93.70(9) . .
B4 O11 Tm3 81.3(2) . .
Tm6 O11 Tm3 83.39(8) . .
Tm4 O11 Tm3 175.31(11) . .
K5 O11 Tm3 90.18(9) . .
B4 O12 Tm5 135.0(2) . .
B4 O12 Tm4 88.0(2) . .
Tm5 O12 Tm4 107.41(10) . .
B4 O12 Tm2 83.3(2) . 3_666
Tm5 O12 Tm2 83.21(8) . 3_666
Tm4 O12 Tm2 169.28(11) . 3_666
B4 O12 K6 129.8(2) . .
Tm5 O12 K6 92.42(9) . .
Tm4 O12 K6 92.49(8) . .
Tm2 O12 K6 88.38(8) 3_666 .
B5 O13 Tm1 125.0(2) 3_667 1_455
B5 O13 K1 132.4(2) 3_667 .
Tm1 O13 K1 90.94(9) 1_455 .
B5 O13 K4 88.2(2) 3_667 3_667
Tm1 O13 K4 134.78(12) 1_455 3_667
K1 O13 K4 84.76(8) . 3_667
B5 O13 K6 75.9(2) 3_667 .
Tm1 O13 K6 85.04(9) 1_455 .
K1 O13 K6 144.29(11) . .
K4 O13 K6 73.56(7) 3_667 .
B5 O14 Tm6 136.8(2) 1_554 3_766
B5 O14 Tm6 93.5(2) 1_554 1_554
Tm6 O14 Tm6 110.35(12) 3_766 1_554
B5 O14 K2 93.7(2) 1_554 1_654
Tm6 O14 K2 109.09(10) 3_766 1_654
Tm6 O14 K2 111.45(10) 1_554 1_654
B5 O15 Tm3 131.0(2) . .
B5 O15 Tm6 92.9(2) . .
Tm3 O15 Tm6 95.94(10) . .
B5 O15 K4 97.9(2) . .
Tm3 O15 K4 92.24(9) . .
Tm6 O15 K4 156.89(12) . .
B5 O15 K6 73.2(2) . 3_667
Tm3 O15 K6 154.89(11) . 3_667
Tm6 O15 K6 87.91(8) . 3_667
K4 O15 K6 75.89(7) . 3_667
B6 O16 Tm6 172.1(3) . .
B6 O16 K6 86.9(2) . 3_667
Tm6 O16 K6 100.55(13) . 3_667
B6 O16 Tm4 79.3(2) . .
Tm6 O16 Tm4 93.42(11) . .
K6 O16 Tm4 136.20(12) 3_667 .
B6 O16 K2 82.8(2) . 3_667
Tm6 O16 K2 98.70(11) . 3_667
K6 O16 K2 96.56(11) 3_667 3_667
Tm4 O16 K2 122.20(12) . 3_667
B6 O17 Tm4 105.6(2) . .
B6 O17 K6 112.1(2) . .
Tm4 O17 K6 102.16(10) . .
B6 O17 K4 98.0(2) . 3_667
Tm4 O17 K4 152.33(13) . 3_667
K6 O17 K4 81.69(8) . 3_667
B6 O17 K3 85.3(2) . 4_566
Tm4 O17 K3 99.00(10) . 4_566
K6 O17 K3 147.39(12) . 4_566
K4 O17 K3 68.30(7) 3_667 4_566
B6 O18 Tm2 167.0(3) 1_554 .
B6 O18 K2 90.9(2) 1_554 3_666
Tm2 O18 K2 91.95(9) . 3_666
B6 O18 K4 92.6(2) 1_554 3_666
Tm2 O18 K4 93.92(10) . 3_666
K2 O18 K4 137.10(12) 3_666 3_666
B6 O18 K6 76.6(2) 1_554 3_666
Tm2 O18 K6 90.42(10) . 3_666
K2 O18 K6 95.38(9) 3_666 3_666
K4 O18 K6 126.99(10) 3_666 3_666
B6 O18 K3 75.0(2) 1_554 4_565
Tm2 O18 K3 118.01(12) . 4_565
K2 O18 K3 76.40(8) 3_666 4_565
K4 O18 K3 63.42(6) 3_666 4_565
K6 O18 K3 150.29(10) 3_666 4_565
B7 O19 Tm1 119.5(2) . .
B7 O19 K2 133.5(3) . 2_646
Tm1 O19 K2 92.19(10) . 2_646
B7 O19 K3 89.1(2) . .
Tm1 O19 K3 141.12(12) . .
K2 O19 K3 84.15(8) 2_646 .
B7 O19 K5 69.0(2) . .
Tm1 O19 K5 88.96(9) . .
K2 O19 K5 150.63(11) 2_646 .
K3 O19 K5 76.79(8) . .
B7 O20 Tm5 146.1(3) . 1_655
B7 O20 Tm5 94.4(2) . 3_666
Tm5 O20 Tm5 111.89(12) 1_655 3_666
B7 O20 K5 67.3(2) . .
Tm5 O20 K5 132.87(15) 1_655 .
Tm5 O20 K5 86.18(10) 3_666 .
B7 O20 K1 74.2(2) . 4_665
Tm5 O20 K1 84.24(11) 1_655 4_665
Tm5 O20 K1 90.39(11) 3_666 4_665
K5 O20 K1 140.87(10) . 4_665
B7 O21 Tm2 149.6(3) . .
B7 O21 Tm5 94.7(2) . 3_666
Tm2 O21 Tm5 93.10(10) . 3_666
B7 O21 K3 92.9(2) . .
Tm2 O21 K3 94.75(10) . .
Tm5 O21 K3 150.16(13) 3_666 .
B7 O21 K5 61.9(2) . .
Tm2 O21 K5 148.43(12) . .
Tm5 O21 K5 83.25(8) 3_666 .
K3 O21 K5 75.09(7) . .
B7 O21 K1 70.5(2) . 4_665
Tm2 O21 K1 80.43(8) . 4_665
Tm5 O21 K1 88.45(8) 3_666 4_665
K3 O21 K1 121.23(10) . 4_665
K5 O21 K1 130.56(8) . 4_665
B8 O22 Tm4 122.6(2) . .
B8 O22 K5 116.1(2) . .
Tm4 O22 K5 96.30(10) . .
B8 O22 K3 92.4(2) . .
Tm4 O22 K3 140.70(13) . .
K5 O22 K3 81.46(8) . .
B8 O22 K4 79.2(2) . 2_646
Tm4 O22 K4 100.83(11) . 2_646
K5 O22 K4 145.01(12) . 2_646
K3 O22 K4 65.99(7) . 2_646
B8 O23 Tm5 157.5(3) . .
B8 O23 K5 91.1(2) . 3_666
Tm5 O23 K5 102.51(12) . 3_666
B8 O23 K1 91.4(2) . 4_565
Tm5 O23 K1 102.27(11) . 4_565
K5 O23 K1 103.88(11) 3_666 4_565
B8 O24 Tm3 155.9(3) 3_666 .
B8 O24 K3 97.8(2) 3_666 3_666
Tm3 O24 K3 97.61(10) . 3_666
B8 O24 K1 86.3(2) 3_666 2_656
Tm3 O24 K1 90.25(9) . 2_656
K3 O24 K1 148.13(13) 3_666 2_656
B8 O24 K4 79.9(2) 3_666 4_575
Tm3 O24 K4 123.18(12) . 4_575
K3 O24 K4 68.04(7) 3_666 4_575
K1 O24 K4 81.79(8) 2_656 4_575
B8 O24 K5 69.2(2) 3_666 .
Tm3 O24 K5 86.88(9) . .
K3 O24 K5 122.42(10) 3_666 .
K1 O24 K5 88.69(8) 2_656 .
K4 O24 K5 148.23(10) 4_575 .
O1 B1 O2 114.9(3) 1_655 .
O1 B1 O3 120.6(3) 1_655 1_655
O2 B1 O3 124.4(3) . 1_655
O1 B1 Tm6 55.24(18) 1_655 .
O2 B1 Tm6 61.77(19) . .
O3 B1 Tm6 163.6(3) 1_655 .
O1 B1 K2 119.8(2) 1_655 1_655
O2 B1 K2 70.0(2) . 1_655
O3 B1 K2 81.1(2) 1_655 1_655
Tm6 B1 K2 87.99(11) . 1_655
O1 B1 K1 158.9(3) 1_655 2_656
O2 B1 K1 65.09(19) . 2_656
O3 B1 K1 64.09(19) 1_655 2_656
Tm6 B1 K1 126.35(13) . 2_656
K2 B1 K1 80.71(10) 1_655 2_656
O1 B1 K6 59.57(19) 1_655 1_655
O2 B1 K6 147.2(3) . 1_655
O3 B1 K6 69.30(19) 1_655 1_655
Tm6 B1 K6 97.65(11) . 1_655
K2 B1 K6 84.99(10) 1_655 1_655
K1 B1 K6 132.73(13) 2_656 1_655
O1 B1 K5 79.3(2) 1_655 .
O2 B1 K5 65.68(19) . .
O3 B1 K5 125.8(2) 1_655 .
Tm6 B1 K5 70.38(8) . .
K2 B1 K5 135.62(13) 1_655 .
K1 B1 K5 82.05(9) 2_656 .
K6 B1 K5 134.64(13) 1_655 .
O5 B2 O4 121.9(4) . .
O5 B2 O6 120.1(3) . .
O4 B2 O6 117.9(4) . .
O5 B2 Tm2 172.1(3) . 4_566
O4 B2 Tm2 59.7(2) . 4_566
O6 B2 Tm2 58.52(19) . 4_566
O5 B2 Tm1 61.81(19) . .
O4 B2 Tm1 174.3(3) . .
O6 B2 Tm1 58.34(18) . .
Tm2 B2 Tm1 116.01(15) 4_566 .
O5 B2 Tm4 70.0(2) . .
O4 B2 Tm4 52.47(19) . .
O6 B2 Tm4 165.4(3) . .
Tm2 B2 Tm4 109.85(14) 4_566 .
Tm1 B2 Tm4 130.09(16) . .
O7 B3 O8 126.0(4) . .
O7 B3 O9 117.5(3) . 2_646
O8 B3 O9 116.5(3) . 2_646
O7 B3 Tm1 170.4(3) . 1_455
O8 B3 Tm1 58.85(18) . 1_455
O9 B3 Tm1 58.05(18) 2_646 1_455
O7 B3 Tm3 61.9(2) . 2_646
O8 B3 Tm3 169.9(3) . 2_646
O9 B3 Tm3 55.79(18) 2_646 2_646
Tm1 B3 Tm3 112.37(15) 1_455 2_646
O7 B3 K6 108.0(2) . .
O8 B3 K6 44.08(18) . .
O9 B3 K6 114.6(2) 2_646 .
Tm1 B3 K6 69.24(9) 1_455 .
Tm3 B3 K6 130.26(14) 2_646 .
O11 B4 O12 120.9(4) . .
O11 B4 O10 120.3(3) . .
O12 B4 O10 118.8(3) . .
O11 B4 Tm2 171.1(3) . 3_666
O12 B4 Tm2 67.7(2) . 3_666
O10 B4 Tm2 51.24(17) . 3_666
O11 B4 Tm4 57.5(2) . .
O12 B4 Tm4 63.5(2) . .
O10 B4 Tm4 176.5(3) . .
Tm2 B4 Tm4 130.80(15) 3_666 .
O11 B4 Tm3 70.7(2) . .
O12 B4 Tm3 168.1(3) . .
O10 B4 Tm3 49.55(17) . .
Tm2 B4 Tm3 100.79(13) 3_666 .
Tm4 B4 Tm3 128.25(14) . .
O13 B5 O14 125.4(3) 3_667 1_556
O13 B5 O15 122.5(3) 3_667 .
O14 B5 O15 112.0(3) 1_556 .
O13 B5 Tm6 160.8(3) 3_667 .
O14 B5 Tm6 57.47(19) 1_556 .
O15 B5 Tm6 57.67(18) . .
O13 B5 K2 108.0(2) 3_667 1_655
O14 B5 K2 59.54(19) 1_556 1_655
O15 B5 K2 102.8(2) . 1_655
Tm6 B5 K2 89.84(12) . 1_655
O13 B5 K6 78.7(2) 3_667 3_667
O14 B5 K6 108.6(2) 1_556 3_667
O15 B5 K6 80.8(2) . 3_667
Tm6 B5 K6 82.54(11) . 3_667
K2 B5 K6 168.10(16) 1_655 3_667
O13 B5 K4 66.4(2) 3_667 .
O14 B5 K4 168.1(3) 1_556 .
O15 B5 K4 56.09(18) . .
Tm6 B5 K4 111.02(13) . .
K2 B5 K4 121.00(13) 1_655 .
K6 B5 K4 70.51(9) 3_667 .
O16 B6 O17 119.4(4) . .
O16 B6 O18 121.0(4) . 1_556
O17 B6 O18 119.4(4) . 1_556
O16 B6 Tm4 73.2(2) . .
O17 B6 Tm4 47.52(18) . .
O18 B6 Tm4 160.0(3) 1_556 .
O16 B6 K6 66.6(2) . 3_667
O17 B6 K6 132.2(3) . 3_667
O18 B6 K6 77.2(2) 1_556 3_667
Tm4 B6 K6 122.73(15) . 3_667
O16 B6 K3 120.0(3) . 4_566
O17 B6 K3 68.4(2) . 4_566
O18 B6 K3 79.3(2) 1_556 4_566
Tm4 B6 K3 81.23(11) . 4_566
K6 B6 K3 154.85(16) 3_667 4_566
O16 B6 K2 71.3(2) . 3_667
O17 B6 K2 139.0(3) . 3_667
O18 B6 K2 62.7(2) 1_556 3_667
Tm4 B6 K2 115.17(14) . 3_667
K6 B6 K2 88.80(11) 3_667 3_667
K3 B6 K2 72.44(10) 4_566 3_667
O16 B6 K4 176.8(3) . 3_667
O17 B6 K4 57.4(2) . 3_667
O18 B6 K4 62.2(2) 1_556 3_667
Tm4 B6 K4 103.72(13) . 3_667
K6 B6 K4 114.92(13) 3_667 3_667
K3 B6 K4 59.95(9) 4_566 3_667
K2 B6 K4 111.26(13) 3_667 3_667
O16 B6 K6 113.3(3) . .
O17 B6 K6 46.52(19) . .
O18 B6 K6 108.7(2) 1_556 .
Tm4 B6 K6 73.88(9) . .
K6 B6 K6 86.25(11) 3_667 .
K3 B6 K6 109.86(13) 4_566 .
K2 B6 K6 170.95(15) 3_667 .
K4 B6 K6 64.37(8) 3_667 .
O19 B7 O20 123.0(4) . .
O19 B7 O21 123.7(4) . .
O20 B7 O21 112.8(3) . .
O19 B7 K5 84.8(2) . .
O20 B7 K5 86.4(3) . .
O21 B7 K5 92.6(2) . .
O19 B7 Tm5 167.7(3) . 3_666
O20 B7 Tm5 57.0(2) . 3_666
O21 B7 Tm5 56.24(19) . 3_666
K5 B7 Tm5 82.99(12) . 3_666
O19 B7 K3 64.9(2) . .
O20 B7 K3 159.6(3) . .
O21 B7 K3 60.25(19) . .
K5 B7 K3 75.28(10) . .
Tm5 B7 K3 110.87(13) 3_666 .
O19 B7 K1 107.4(3) . 4_665
O20 B7 K1 81.8(2) . 4_665
O21 B7 K1 85.7(2) . 4_665
K5 B7 K1 166.36(17) . 4_665
Tm5 B7 K1 84.87(11) 3_666 4_665
K3 B7 K1 115.10(13) . 4_665
O22 B8 O23 122.2(3) . .
O22 B8 O24 118.9(4) . 3_666
O23 B8 O24 118.9(3) . 3_666
O22 B8 K4 74.3(2) . 2_646
O23 B8 K4 122.2(3) . 2_646
O24 B8 K4 73.1(2) 3_666 2_646
O22 B8 K5 124.4(3) . 3_666
O23 B8 K5 62.0(2) . 3_666
O24 B8 K5 85.4(2) 3_666 3_666
K4 B8 K5 157.21(15) 2_646 3_666
O22 B8 K1 146.3(3) . 4_565
O23 B8 K1 62.2(2) . 4_565
O24 B8 K1 67.01(19) 3_666 4_565
K4 B8 K1 76.60(10) 2_646 4_565
K5 B8 K1 88.21(11) 3_666 4_565
O22 B8 K3 62.3(2) . .
O23 B8 K3 174.6(3) . .
O24 B8 K3 56.74(19) 3_666 .
K4 B8 K3 60.93(8) 2_646 .
K5 B8 K3 113.29(13) 3_666 .
K1 B8 K3 116.11(13) 4_565 .
O22 B8 K5 43.40(18) . .
O23 B8 K5 115.9(2) . .
O24 B8 K5 108.4(2) 3_666 .
K4 B8 K5 110.85(13) 2_646 .
K5 B8 K5 82.75(10) 3_666 .
K1 B8 K5 170.25(15) 4_565 .
K3 B8 K5 64.81(8) . .

loop_
_geom_bond_atom_site_label_1
_geom_bond_atom_site_label_2
_geom_bond_distance
_geom_bond_site_symmetry_2
Tm1 O1 2.190(3) 1_655
Tm1 O13 2.255(3) 1_655
Tm1 O19 2.277(3) .
Tm1 O9 2.312(3) 2_746
Tm1 O6 2.322(3) .
Tm1 O8 2.332(3) 1_655
Tm1 O5 2.405(3) .
Tm1 B3 2.724(4) 1_655
Tm1 B2 2.727(4) .
Tm1 K1 3.5643(9) 1_655
Tm1 K2 3.5689(9) 2_646
Tm1 K6 3.6620(9) 1_655
Tm2 O18 2.153(3) .
Tm2 O21 2.221(3) .
Tm2 O10 2.235(3) 3_666
Tm2 O6 2.305(3) 4_565
Tm2 O3 2.318(3) 3_666
Tm2 O4 2.333(3) 4_565
Tm2 O12 2.628(3) 3_666
Tm2 B2 2.702(4) 4_565
Tm2 B4 2.822(4) 3_666
Tm2 Tm5 3.3381(2) 3_666
Tm2 K2 3.5547(9) 3_666
Tm2 K3 3.6093(9) .
Tm3 O24 2.154(3) .
Tm3 O2 2.227(3) .
Tm3 O10 2.252(3) .
Tm3 O15 2.256(3) .
Tm3 O9 2.259(3) .
Tm3 O7 2.405(3) 2_656
Tm3 B3 2.726(4) 2_656
Tm3 O11 2.756(3) .
Tm3 B4 2.886(4) .
Tm3 Tm6 3.4582(2) .
Tm3 K4 3.5367(9) .
Tm3 K1 3.5797(9) 2_656
Tm4 O22 2.218(3) .
Tm4 O17 2.227(3) .
Tm4 O4 2.292(3) .
Tm4 O7 2.379(3) .
Tm4 O11 2.439(3) .
Tm4 O12 2.582(3) .
Tm4 O5 2.708(3) .
Tm4 O16 2.834(4) .
Tm4 B2 2.851(4) .
Tm4 B4 2.884(4) .
Tm4 B6 2.909(4) .
Tm4 K5 3.6717(9) .
Tm5 O23 2.130(3) .
Tm5 O20 2.201(3) 1_455
Tm5 O8 2.265(3) .
Tm5 O3 2.374(3) .
Tm5 O21 2.375(3) 3_666
Tm5 O12 2.392(3) .
Tm5 O20 2.394(3) 3_666
Tm5 B7 2.847(4) 3_666
Tm5 K6 3.7261(9) .
Tm5 K5 3.7673(9) 3_666
Tm5 K1 3.8053(9) 4_565
Tm6 O14 2.223(3) 3_766
Tm6 O16 2.224(3) .
Tm6 O5 2.359(3) .
Tm6 O1 2.393(3) 1_655
Tm6 O14 2.394(3) 1_556
Tm6 O15 2.398(3) .
Tm6 O11 2.430(3) .
Tm6 O2 2.548(3) .
Tm6 B5 2.835(4) .
Tm6 B1 2.892(4) .
Tm6 K5 3.6099(9) .
K1 O6 2.711(3) 1_455
K1 O13 2.724(3) .
K1 O23 2.733(3) 4_566
K1 O3 2.834(3) 2_546
K1 O24 2.849(3) 2_646
K1 O2 2.858(3) 2_646
K1 O9 3.025(3) 2_646
K1 B8 3.089(4) 4_566
K1 B1 3.150(4) 2_646
K1 B7 3.240(4) 4_466
K1 O20 3.333(4) 4_466
K1 O21 3.428(3) 4_466
K2 O14 2.635(3) 1_456
K2 O19 2.663(3) 2_656
K2 O18 2.756(3) 3_666
K2 O9 2.779(3) 1_455
K2 O6 2.898(3) 2_656
K2 O2 2.920(3) 1_455
K2 O16 2.962(3) 3_667
K2 B5 3.051(4) 1_455
K2 B1 3.091(4) 1_455
K2 B6 3.101(4) 3_667
K2 O3 3.188(3) .
K3 O21 2.667(3) .
K3 O24 2.705(3) 3_666
K3 O19 2.779(3) .
K3 O4 2.775(3) 4_565
K3 O22 2.841(3) .
K3 O17 2.865(3) 4_565
K3 B7 3.068(4) .
K3 B6 3.071(5) 4_565
K3 O10 3.080(3) 3_666
K3 O18 3.124(3) 4_566
K3 K4 3.1572(12) 2_646
K3 B8 3.204(4) .
K4 O15 2.637(3) .
K4 O17 2.756(3) 3_667
K4 O7 2.825(3) 2_656
K4 O18 2.869(3) 3_666
K4 O13 2.886(3) 3_667
K4 O24 2.929(3) 4_576
K4 O22 2.954(3) 2_656
K4 B8 3.014(4) 2_656
K4 O10 3.088(3) .
K4 B5 3.148(4) .
K4 B6 3.241(5) 3_667
K5 O11 2.592(3) .
K5 O23 2.680(3) 3_666
K5 O22 2.693(3) .
K5 O5 2.820(3) .
K5 B7 2.839(4) .
K5 O19 3.029(3) .
K5 B8 3.035(4) 3_666
K5 O2 3.044(3) .
K5 O20 3.073(4) .
K5 O21 3.217(3) .
K5 O24 3.236(3) .
K5 B1 3.340(4) .
K6 O17 2.717(3) .
K6 O12 2.758(3) .
K6 O8 2.778(3) .
K6 O16 2.806(4) 3_667
K6 O1 2.844(3) .
K6 B5 3.053(4) 3_667
K6 B6 3.053(5) 3_667
K6 O18 3.061(3) 3_666
K6 O3 3.078(3) .
K6 O13 3.087(3) .
K6 O15 3.147(3) 3_667
K6 B1 3.281(4) 1_455
O1 B1 1.365(5) 1_455
O2 B1 1.375(5) .
O3 B1 1.391(5) 1_455
O4 B2 1.361(5) .
O5 B2 1.364(5) .
O6 B2 1.388(5) .
O7 B3 1.362(5) .
O8 B3 1.376(5) .
O9 B3 1.399(5) 2_656
O10 B4 1.376(5) .
O11 B4 1.370(5) .
O12 B4 1.379(5) .
O13 B5 1.353(5) 3_667
O14 B5 1.376(5) 1_554
O15 B5 1.393(5) .
O16 B6 1.364(5) .
O17 B6 1.365(5) .
O18 B6 1.381(5) 1_554
O19 B7 1.345(5) .
O20 B7 1.368(5) .
O21 B7 1.387(5) .
O22 B8 1.369(5) .
O23 B8 1.372(5) .
O24 B8 1.389(5) 3_666
